data_4037785
loop_
_publ_author_name
'Cao, Jun'
'Shi, Rong-Guo'
'Sun, Jing'
'Liu, Dan'
'Liu, Ruzhang'
'Xia, Xiao-Nan'
'Wang, Yang'
'Yan, Chao-Guo'

_publ_section_title
;
 Domino Reaction of Aromatic Aldehydes and 1,3-Indandiones for
 Construction of Bicyclo[2.2.2]octanes and
 Dibenzo[b,g]indeno[1',2':3,4]fluoreno[1,2-d]oxonines.
;
_journal_name_full 'The Journal of organic chemistry'
_journal_paper_doi 10.1021/acs.joc.9b02911
_journal_year 2019
_chemical_formula_moiety 'C34 H15 Br O5'
_chemical_formula_sum 'C34 H15 Br O5'
_chemical_formula_weight 583.37
_space_group_crystal_system orthorhombic
_space_group_IT_number 19
_space_group_name_Hall 'P 2ac 2ab'
_space_group_name_H-M_alt 'P 21 21 21'
_atom_sites_solution_hydrogens geom
_audit_creation_method SHELXL-2014/7
_cell_angle_alpha 90
_cell_angle_beta 90
_cell_angle_gamma 90
_cell_formula_units_Z 4
_cell_length_a 7.3339(18)
_cell_length_b 14.441(3)
_cell_length_c 23.516(5)
_cell_measurement_reflns_used 4634
_cell_measurement_temperature 273(2)
_cell_measurement_theta_max 23.96
_cell_measurement_theta_min 2.23
_cell_volume 2490.6(10)
_computing_cell_refinement 'Bruker SAINT'
_computing_data_collection 'Bruker APEX2'
_computing_data_reduction 'Bruker SAINT'
_computing_molecular_graphics 'Bruker SHELXTL'
_computing_publication_material 'Bruker SHELXTL'
_computing_structure_refinement 'SHELXL-2014/7 (Sheldrick, 2014)'
_computing_structure_solution 'SHELXS-97 (Sheldrick 2008)'
_diffrn_ambient_temperature 273(2)
_diffrn_measured_fraction_theta_full 0.999
_diffrn_measured_fraction_theta_max 0.999
_diffrn_measurement_device_type 'CCD area detector'
_diffrn_measurement_method 'phi and omega scans'
_diffrn_radiation_source 'fine-focus sealed tube'
_diffrn_radiation_type MoK\a
_diffrn_radiation_wavelength 0.71073
_diffrn_reflns_av_R_equivalents 0.1354
_diffrn_reflns_av_unetI/netI 0.1407
_diffrn_reflns_Laue_measured_fraction_full 0.999
_diffrn_reflns_Laue_measured_fraction_max 0.999
_diffrn_reflns_limit_h_max 8
_diffrn_reflns_limit_h_min -9
_diffrn_reflns_limit_k_max 17
_diffrn_reflns_limit_k_min -17
_diffrn_reflns_limit_l_max 28
_diffrn_reflns_limit_l_min -29
_diffrn_reflns_number 20574
_diffrn_reflns_point_group_measured_fraction_full 0.999
_diffrn_reflns_point_group_measured_fraction_max 0.999
_diffrn_reflns_theta_full 25.242
_diffrn_reflns_theta_max 25.994
_diffrn_reflns_theta_min 2.821
_exptl_absorpt_coefficient_mu 1.696
_exptl_absorpt_correction_T_max 0.7456
_exptl_absorpt_correction_T_min 0.4482
_exptl_absorpt_correction_type multi-scan
_exptl_absorpt_process_details sadabs
_exptl_crystal_colour yellow
_exptl_crystal_density_diffrn 1.556
_exptl_crystal_description block
_exptl_crystal_F_000 1176
_exptl_crystal_size_max 0.240
_exptl_crystal_size_mid 0.220
_exptl_crystal_size_min 0.180
_refine_diff_density_max 0.575
_refine_diff_density_min -0.619
_refine_diff_density_rms 0.080
_refine_ls_abs_structure_details
; 
 Refined as an inversion twin. 
;
_refine_ls_extinction_method none
_refine_ls_goodness_of_fit_ref 1.015
_refine_ls_hydrogen_treatment constr
_refine_ls_matrix_type full
_refine_ls_number_parameters 362
_refine_ls_number_reflns 4879
_refine_ls_number_restraints 0
_refine_ls_restrained_S_all 1.015
_refine_ls_R_factor_all 0.1420
_refine_ls_R_factor_gt 0.0639
_refine_ls_shift/su_max 0.000
_refine_ls_shift/su_mean 0.000
_refine_ls_structure_factor_coef Fsqd
_refine_ls_weighting_details 'w=1/[\s^2^(Fo^2^)+(0.0515P)^2^] where P=(Fo^2^+2Fc^2^)/3'
_refine_ls_weighting_scheme calc
_refine_ls_wR_factor_gt 0.1109
_refine_ls_wR_factor_ref 0.1321
_reflns_Friedel_coverage 0.749
_reflns_Friedel_fraction_full 1.000
_reflns_Friedel_fraction_max 1.000
_reflns_number_gt 2738
_reflns_number_total 4879
_reflns_threshold_expression 'I > 2\s(I)'
_cod_data_source_file jo9b02911_si_002.cif
_cod_data_source_block 4e
_cod_original_cell_volume 2490.5(10)
_cod_database_code 4037785
_shelx_shelxl_version_number 2014/7
_shelx_space_group_comment
; 
The symmetry employed for this shelxl refinement is uniquely defined 
by the following loop, which should always be used as a source of 
symmetry information in preference to the above space-group names. 
They are only intended as comments. 
;
_shelx_estimated_absorpt_t_min 0.686
_shelx_estimated_absorpt_t_max 0.750

loop_
_space_group_symop_operation_xyz
'x, y, z'
'-x+1/2, -y, z+1/2'
'-x, y+1/2, -z+1/2'
'x+1/2, -y+1/2, -z'

loop_
_atom_site_label
_atom_site_type_symbol
_atom_site_fract_x
_atom_site_fract_y
_atom_site_fract_z
_atom_site_U_iso_or_equiv
_atom_site_adp_type
_atom_site_occupancy
_atom_site_site_symmetry_order
_atom_site_calc_flag
_atom_site_refinement_flags_posn
_atom_site_refinement_flags_adp
Br1 Br 0.74283(15) 0.54670(6) 0.15575(3) 0.0590(3) Uani 1 1 d . .
C1 C 0.4350(11) 0.6139(5) 0.3999(3) 0.0295(19) Uani 1 1 d . .
C2 C 0.4380(12) 0.7163(4) 0.3893(3) 0.036(2) Uani 1 1 d . .
C3 C 0.4440(12) 0.7598(5) 0.4460(3) 0.035(2) Uani 1 1 d . .
C4 C 0.4500(13) 0.8515(6) 0.4593(4) 0.048(2) Uani 1 1 d . .
H4 H 0.4548 0.8958 0.4307 0.058 Uiso 1 1 calc R U
C5 C 0.4489(14) 0.8781(6) 0.5160(4) 0.058(3) Uani 1 1 d . .
H5 H 0.4469 0.9404 0.5262 0.070 Uiso 1 1 calc R U
C6 C 0.4509(14) 0.8097(6) 0.5569(4) 0.054(3) Uani 1 1 d . .
H6 H 0.4551 0.8278 0.5948 0.065 Uiso 1 1 calc R U
C7 C 0.4471(13) 0.7168(5) 0.5453(3) 0.044(2) Uani 1 1 d . .
H7 H 0.4475 0.6731 0.5743 0.053 Uiso 1 1 calc R U
C8 C 0.4425(12) 0.6899(5) 0.4871(3) 0.035(2) Uani 1 1 d . .
C9 C 0.4350(12) 0.5999(5) 0.4597(3) 0.0290(19) Uani 1 1 d . .
C10 C 0.4220(11) 0.5093(5) 0.4783(3) 0.0297(19) Uani 1 1 d . .
C11 C 0.4149(12) 0.4679(5) 0.5370(3) 0.038(2) Uani 1 1 d . .
C12 C 0.4000(12) 0.3669(5) 0.5293(3) 0.036(2) Uani 1 1 d . .
C13 C 0.3893(13) 0.2984(6) 0.5702(4) 0.049(2) Uani 1 1 d . .
H13 H 0.3941 0.3135 0.6086 0.059 Uiso 1 1 calc R U
C14 C 0.3714(14) 0.2073(6) 0.5535(4) 0.052(3) Uani 1 1 d . .
H14 H 0.3611 0.1607 0.5806 0.063 Uiso 1 1 calc R U
C15 C 0.3687(13) 0.1857(6) 0.4957(4) 0.048(2) Uani 1 1 d . .
H15 H 0.3580 0.1242 0.4845 0.058 Uiso 1 1 calc R U
C16 C 0.3820(13) 0.2550(5) 0.4542(3) 0.042(2) Uani 1 1 d . .
H16 H 0.3810 0.2397 0.4158 0.051 Uiso 1 1 calc R U
C17 C 0.3963(12) 0.3453(5) 0.4709(3) 0.033(2) Uani 1 1 d . .
C18 C 0.4107(11) 0.4336(4) 0.4394(3) 0.0283(18) Uani 1 1 d . .
C19 C 0.4141(10) 0.4499(5) 0.3809(3) 0.0263(17) Uani 1 1 d . .
C20 C 0.4183(12) 0.3724(5) 0.3387(3) 0.0306(19) Uani 1 1 d . .
C21 C 0.2600(14) 0.3514(4) 0.2997(3) 0.0303(17) Uani 1 1 d . .
C22 C 0.2884(13) 0.2811(5) 0.2605(3) 0.041(3) Uani 1 1 d . .
H22 H 0.4022 0.2529 0.2581 0.049 Uiso 1 1 calc R U
C23 C 0.1516(15) 0.2529(6) 0.2255(4) 0.058(3) Uani 1 1 d . .
H23 H 0.1734 0.2062 0.1991 0.069 Uiso 1 1 calc R U
C24 C -0.0168(14) 0.2922(6) 0.2285(4) 0.054(3) Uani 1 1 d . .
H24 H -0.1104 0.2715 0.2051 0.065 Uiso 1 1 calc R U
C25 C -0.0471(13) 0.3627(5) 0.2666(4) 0.048(2) Uani 1 1 d . .
H25 H -0.1624 0.3892 0.2690 0.058 Uiso 1 1 calc R U
C26 C 0.0915(12) 0.3950(5) 0.3014(3) 0.033(2) Uani 1 1 d . .
C27 C 0.0377(13) 0.4820(5) 0.3333(3) 0.037(2) Uani 1 1 d . .
C28 C 0.2467(15) 0.5635(4) 0.2741(3) 0.0320(16) Uani 1 1 d . .
C29 C 0.2195(13) 0.5687(5) 0.2163(3) 0.040(2) Uani 1 1 d . .
H29 H 0.1031 0.5742 0.2010 0.048 Uiso 1 1 calc R U
C30 C 0.3695(12) 0.5656(6) 0.1825(3) 0.047(2) Uani 1 1 d . .
H30 H 0.3553 0.5697 0.1433 0.057 Uiso 1 1 calc R U
C31 C 0.5392(11) 0.5565(5) 0.2045(3) 0.0349(19) Uani 1 1 d . .
C32 C 0.5645(12) 0.5534(5) 0.2633(3) 0.0341(19) Uani 1 1 d . .
H32 H 0.6811 0.5487 0.2786 0.041 Uiso 1 1 calc R U
C33 C 0.4154(13) 0.5573(5) 0.2979(3) 0.0282(19) Uani 1 1 d . .
C34 C 0.4248(10) 0.5423(5) 0.3614(3) 0.0289(18) Uani 1 1 d . .
O1 O 0.4320(9) 0.7547(3) 0.3437(2) 0.0541(16) Uani 1 1 d . .
O2 O 0.4227(10) 0.5099(4) 0.5817(2) 0.0583(19) Uani 1 1 d . .
O3 O 0.5535(9) 0.3241(4) 0.3369(2) 0.0500(16) Uani 1 1 d . .
O4 O -0.0710(10) 0.4852(3) 0.3711(3) 0.0558(17) Uani 1 1 d . .
O5 O 0.0941(8) 0.5635(4) 0.3110(2) 0.0354(14) Uani 1 1 d . .

loop_
_atom_site_aniso_label
_atom_site_aniso_U_11
_atom_site_aniso_U_22
_atom_site_aniso_U_33
_atom_site_aniso_U_23
_atom_site_aniso_U_13
_atom_site_aniso_U_12
Br1 0.0499(6) 0.0992(7) 0.0277(4) -0.0009(4) 0.0064(6) -0.0046(7)
C1 0.034(5) 0.037(4) 0.017(4) 0.001(3) 0.003(4) -0.001(4)
C2 0.052(6) 0.024(4) 0.030(4) 0.000(4) -0.001(5) -0.005(4)
C3 0.039(6) 0.026(5) 0.040(5) -0.006(4) -0.003(5) -0.007(4)
C4 0.057(7) 0.045(5) 0.043(6) 0.006(4) -0.006(6) -0.004(5)
C5 0.070(8) 0.042(5) 0.062(7) -0.016(5) 0.000(7) -0.006(5)
C6 0.073(8) 0.049(6) 0.040(5) -0.018(5) 0.000(6) -0.006(5)
C7 0.060(7) 0.044(5) 0.029(5) -0.004(4) -0.003(5) 0.003(5)
C8 0.038(5) 0.037(5) 0.031(4) -0.008(4) -0.003(5) -0.003(4)
C9 0.032(5) 0.037(5) 0.018(4) -0.001(3) -0.002(4) -0.001(4)
C10 0.032(5) 0.041(5) 0.016(4) -0.003(3) 0.000(4) 0.001(4)
C11 0.044(6) 0.047(5) 0.025(4) 0.001(4) -0.005(4) -0.002(5)
C12 0.045(6) 0.041(5) 0.022(4) 0.005(4) 0.000(5) 0.001(4)
C13 0.064(7) 0.055(6) 0.029(4) 0.014(4) 0.009(5) 0.008(5)
C14 0.070(8) 0.043(6) 0.044(5) 0.020(5) 0.014(6) 0.008(5)
C15 0.056(6) 0.039(5) 0.050(6) 0.014(4) 0.002(6) 0.000(5)
C16 0.057(7) 0.039(5) 0.031(5) 0.003(4) -0.003(5) -0.006(5)
C17 0.039(6) 0.032(5) 0.030(4) 0.001(4) -0.005(5) 0.004(4)
C18 0.029(5) 0.032(4) 0.025(4) 0.001(3) -0.005(4) 0.003(4)
C19 0.029(5) 0.030(4) 0.020(3) 0.003(3) -0.003(4) 0.000(4)
C20 0.042(6) 0.029(4) 0.021(4) 0.004(4) 0.011(5) 0.004(4)
C21 0.040(5) 0.026(4) 0.024(3) 0.001(3) -0.005(6) 0.001(5)
C22 0.051(8) 0.036(4) 0.036(4) -0.016(4) -0.017(5) 0.009(4)
C23 0.083(9) 0.042(5) 0.049(6) -0.029(5) -0.016(6) 0.008(5)
C24 0.048(7) 0.048(6) 0.067(7) -0.013(5) -0.024(6) 0.002(5)
C25 0.035(6) 0.040(5) 0.070(6) -0.002(5) -0.001(6) 0.002(5)
C26 0.045(6) 0.030(4) 0.023(4) -0.001(3) 0.003(5) -0.002(4)
C27 0.046(6) 0.036(5) 0.030(5) 0.006(4) -0.001(5) 0.000(4)
C28 0.033(5) 0.036(4) 0.027(3) 0.006(3) -0.004(6) -0.001(6)
C29 0.024(6) 0.069(5) 0.027(4) 0.008(4) -0.007(4) 0.004(5)
C30 0.038(6) 0.087(7) 0.017(4) 0.007(4) -0.008(5) 0.010(5)
C31 0.031(5) 0.048(5) 0.025(4) 0.000(4) -0.001(4) -0.003(4)
C32 0.037(5) 0.044(4) 0.021(4) 0.004(4) -0.001(4) 0.002(5)
C33 0.042(6) 0.024(4) 0.019(4) 0.003(3) 0.001(5) -0.004(4)
C34 0.027(5) 0.042(5) 0.018(3) -0.004(4) 0.000(4) 0.003(4)
O1 0.081(5) 0.047(3) 0.034(3) 0.015(3) -0.001(4) -0.001(3)
O2 0.094(6) 0.069(4) 0.012(3) -0.002(3) -0.005(3) 0.000(4)
O3 0.054(4) 0.059(4) 0.037(3) -0.014(3) -0.012(4) 0.019(3)
O4 0.073(5) 0.048(3) 0.046(4) 0.002(3) 0.025(4) -0.003(3)
O5 0.035(4) 0.039(3) 0.032(3) 0.005(3) 0.003(3) 0.002(3)

loop_
_atom_type_symbol
_atom_type_description
_atom_type_scat_dispersion_real
_atom_type_scat_dispersion_imag
_atom_type_scat_source
C C 0.0033 0.0016 'International Tables Vol C Tables 4.2.6.8 and 6.1.1.4'
H H 0.0000 0.0000 'International Tables Vol C Tables 4.2.6.8 and 6.1.1.4'
O O 0.0106 0.0060 'International Tables Vol C Tables 4.2.6.8 and 6.1.1.4'
Br Br -0.2901 2.4595 'International Tables Vol C Tables 4.2.6.8 and 6.1.1.4'

loop_
_geom_angle_atom_site_label_1
_geom_angle_atom_site_label_2
_geom_angle_atom_site_label_3
_geom_angle
C34 C1 C9 122.9(6)
C34 C1 C2 129.3(6)
C9 C1 C2 107.8(6)
O1 C2 C3 127.4(6)
O1 C2 C1 126.9(6)
C3 C2 C1 105.7(6)
C4 C3 C8 122.9(7)
C4 C3 C2 128.6(7)
C8 C3 C2 108.5(6)
C3 C4 C5 119.4(8)
C3 C4 H4 120.3
C5 C4 H4 120.3
C6 C5 C4 118.1(8)
C6 C5 H5 120.9
C4 C5 H5 120.9
C7 C6 C5 124.3(8)
C7 C6 H6 117.8
C5 C6 H6 117.8
C6 C7 C8 117.4(8)
C6 C7 H7 121.3
C8 C7 H7 121.3
C3 C8 C7 117.9(7)
C3 C8 C9 109.8(6)
C7 C8 C9 132.3(7)
C10 C9 C1 116.6(6)
C10 C9 C8 135.2(6)
C1 C9 C8 108.2(6)
C9 C10 C18 121.8(6)
C9 C10 C11 131.9(6)
C18 C10 C11 106.3(6)
O2 C11 C12 127.2(7)
O2 C11 C10 126.4(7)
C12 C11 C10 106.4(6)
C13 C12 C17 121.3(7)
C13 C12 C11 128.8(7)
C17 C12 C11 110.0(6)
C14 C13 C12 119.3(8)
C14 C13 H13 120.4
C12 C13 H13 120.4
C13 C14 C15 119.5(8)
C13 C14 H14 120.2
C15 C14 H14 120.2
C14 C15 C16 121.2(8)
C14 C15 H15 119.4
C16 C15 H15 119.4
C17 C16 C15 119.2(8)
C17 C16 H16 120.4
C15 C16 H16 120.4
C16 C17 C12 119.5(7)
C16 C17 C18 133.4(7)
C12 C17 C18 107.1(6)
C19 C18 C10 120.1(6)
C19 C18 C17 129.7(6)
C10 C18 C17 110.2(6)
C18 C19 C34 118.7(6)
C18 C19 C20 121.9(6)
C34 C19 C20 119.3(6)
O3 C20 C19 118.0(7)
O3 C20 C21 119.4(7)
C19 C20 C21 122.5(7)
C22 C21 C26 119.1(8)
C22 C21 C20 115.8(8)
C26 C21 C20 125.1(6)
C23 C22 C21 120.7(9)
C23 C22 H22 119.7
C21 C22 H22 119.7
C22 C23 C24 120.8(8)
C22 C23 H23 119.6
C24 C23 H23 119.6
C23 C24 C25 119.4(8)
C23 C24 H24 120.3
C25 C24 H24 120.3
C24 C25 C26 121.0(8)
C24 C25 H25 119.5
C26 C25 H25 119.5
C25 C26 C21 118.8(7)
C25 C26 C27 112.4(8)
C21 C26 C27 128.6(8)
O4 C27 O5 117.3(7)
O4 C27 C26 124.9(7)
O5 C27 C26 116.8(7)
C33 C28 C29 122.8(9)
C33 C28 O5 117.8(6)
C29 C28 O5 119.4(9)
C30 C29 C28 117.3(9)
C30 C29 H29 121.3
C28 C29 H29 121.3
C31 C30 C29 121.6(7)
C31 C30 H30 119.2
C29 C30 H30 119.2
C30 C31 C32 120.3(7)
C30 C31 Br1 120.2(6)
C32 C31 Br1 119.6(6)
C33 C32 C31 118.9(8)
C33 C32 H32 120.6
C31 C32 H32 120.6
C28 C33 C32 119.1(7)
C28 C33 C34 117.2(7)
C32 C33 C34 123.2(8)
C1 C34 C19 120.0(6)
C1 C34 C33 123.0(6)
C19 C34 C33 117.0(6)
C27 O5 C28 118.6(6)

loop_
_geom_bond_atom_site_label_1
_geom_bond_atom_site_label_2
_geom_bond_distance
Br1 C31 1.888(8)
C1 C34 1.377(9)
C1 C9 1.421(9)
C1 C2 1.500(9)
C2 O1 1.207(8)
C2 C3 1.474(10)
C3 C4 1.360(11)
C3 C8 1.400(10)
C4 C5 1.389(11)
C4 H4 0.9300
C5 C6 1.378(12)
C5 H5 0.9300
C6 C7 1.369(11)
C6 H6 0.9300
C7 C8 1.422(10)
C7 H7 0.9300
C8 C9 1.452(10)
C9 C10 1.383(9)
C10 C18 1.426(9)
C10 C11 1.506(10)
C11 O2 1.215(8)
C11 C12 1.473(10)
C12 C13 1.384(10)
C12 C17 1.409(10)
C13 C14 1.378(11)
C13 H13 0.9300
C14 C15 1.395(11)
C14 H14 0.9300
C15 C16 1.401(10)
C15 H15 0.9300
C16 C17 1.366(10)
C16 H16 0.9300
C17 C18 1.478(10)
C18 C19 1.397(9)
C19 C34 1.412(9)
C19 C20 1.497(9)
C20 O3 1.213(9)
C20 C21 1.511(12)
C21 C22 1.387(9)
C21 C26 1.388(12)
C22 C23 1.360(11)
C22 H22 0.9300
C23 C24 1.361(12)
C23 H23 0.9300
C24 C25 1.374(12)
C24 H24 0.9300
C25 C26 1.386(11)
C25 H25 0.9300
C26 C27 1.515(10)
C27 O4 1.195(9)
C27 O5 1.352(9)
C28 C33 1.361(12)
C28 C29 1.377(9)
C28 O5 1.416(10)
C29 C30 1.358(11)
C29 H29 0.9300
C30 C31 1.354(11)
C30 H30 0.9300
C31 C32 1.397(10)
C32 C33 1.365(11)
C32 H32 0.9300
C33 C34 1.511(9)
